data_4089054
loop_
_publ_author_name
'Yoshimoto, Takashi'
'Hashimoto, Hisako'
'Hayakawa, Naoki'
'Matsuo, Tsukasa'
'Tobita, Hiromi'

_publ_section_title
;
 A Silylyne Tungsten Complex Having an Eind Group on Silicon: Its
 Dimer--Monomer Equilibrium and Cycloaddition Reactions with Carbodiimide
 and Diaryl Ketones
;
_journal_coden_ASTM ORGND7
_journal_issue 20
_journal_name_full Organometallics
_journal_page_first 3444
_journal_page_last 3447
_journal_paper_doi 10.1021/acs.organomet.6b00670
_journal_volume 35
_journal_year 2016
_chemical_formula_moiety 'C74 H98 O5 Si W'
_chemical_formula_sum 'C74 H98 O5 Si W'
_chemical_formula_weight 1279.46
_space_group_crystal_system triclinic
_space_group_IT_number 2
_space_group_name_Hall '-P 1'
_space_group_name_H-M_alt 'P -1'
_atom_sites_solution_hydrogens geom
_atom_sites_solution_primary heavy
_atom_sites_solution_secondary difmap
_audit_creation_method SHELXL-97
_cell_angle_alpha 86.6323(9)
_cell_angle_beta 80.8412(14)
_cell_angle_gamma 69.4944(12)
_cell_formula_units_Z 2
_cell_length_a 11.96210(10)
_cell_length_b 13.12480(10)
_cell_length_c 22.4795(8)
_cell_measurement_reflns_used 46153
_cell_measurement_temperature 150(2)
_cell_measurement_theta_max 27.48
_cell_measurement_theta_min 0.92
_cell_volume 3263.50(13)
_computing_cell_refinement PROCESS-AUTO
_computing_data_collection PROCESS-AUTO
_computing_data_reduction 'teXsan Ver. 1. 11'
_computing_molecular_graphics 'Yadokari-XG 2009(Wakita,Nemoto et al.,2009)'
_computing_publication_material 'Yadokari-XG 2009(Wakita,Nemoto et al.,2009)'
_computing_structure_refinement 'SHELXL-97 (Sheldrick, 1997)'
_computing_structure_solution 'SHELXS-97 (Sheldrick, 1990)'
_diffrn_ambient_temperature 150(2)
_diffrn_detector_area_resol_mean 10.00
_diffrn_measured_fraction_theta_full 0.995
_diffrn_measured_fraction_theta_max 0.995
_diffrn_measurement_device_type 'Rigaku RAXIS-RAPID Imaging Plate'
_diffrn_measurement_method \w
_diffrn_radiation_monochromator graphite
_diffrn_radiation_source 'rotating-anode X-ray tube'
_diffrn_radiation_type MoK\a
_diffrn_radiation_wavelength 0.71073
_diffrn_reflns_av_R_equivalents 0.1136
_diffrn_reflns_av_sigmaI/netI 0.0864
_diffrn_reflns_limit_h_max 15
_diffrn_reflns_limit_h_min -15
_diffrn_reflns_limit_k_max 17
_diffrn_reflns_limit_k_min -15
_diffrn_reflns_limit_l_max 29
_diffrn_reflns_limit_l_min -29
_diffrn_reflns_number 49099
_diffrn_reflns_theta_full 27.48
_diffrn_reflns_theta_max 27.48
_diffrn_reflns_theta_min 0.92
_exptl_absorpt_coefficient_mu 1.838
_exptl_absorpt_correction_T_max 0.7575
_exptl_absorpt_correction_T_min 0.6989
_exptl_absorpt_process_details 'NUMABS (Higashi, 1999)'
_exptl_crystal_colour blue
_exptl_crystal_density_diffrn 1.302
_exptl_crystal_density_method 'not measured'
_exptl_crystal_description plate
_exptl_crystal_F_000 1340
_exptl_crystal_size_max 0.21
_exptl_crystal_size_mid 0.17
_exptl_crystal_size_min 0.16
_refine_diff_density_max 7.225
_refine_diff_density_min -3.576
_refine_diff_density_rms 0.238
_refine_ls_extinction_method none
_refine_ls_goodness_of_fit_ref 1.170
_refine_ls_hydrogen_treatment constr
_refine_ls_matrix_type full
_refine_ls_number_parameters 724
_refine_ls_number_reflns 14889
_refine_ls_number_restraints 0
_refine_ls_restrained_S_all 1.170
_refine_ls_R_factor_all 0.1061
_refine_ls_R_factor_gt 0.0875
_refine_ls_shift/su_max 0.001
_refine_ls_shift/su_mean 0.000
_refine_ls_structure_factor_coef Fsqd
_refine_ls_weighting_details 'calc w=1/[\s^2^(Fo^2^)+(0.0782P)^2^+33.3520P] where P=(Fo^2^+2Fc^2^)/3'
_refine_ls_weighting_scheme calc
_refine_ls_wR_factor_gt 0.1963
_refine_ls_wR_factor_ref 0.2056
_reflns_number_gt 12676
_reflns_number_total 14889
_reflns_threshold_expression >2sigma(I)
_cod_duplicate_entry 4086765
_cod_data_source_file om6b00670_si_002.cif
_cod_data_source_block pTolbenzophenone_coupling_7-Me_C4H10O
_cod_depositor_comments
;
The following automatic conversions were performed:

data item '_symmetry_cell_setting' value 'Triclinic' was changed to
'triclinic' in accordance with the
/home/saulius/struct/COD-crude-data/automatic-downloads/DataCite-retrospective/ACS/depositions/lib/dictionaries/cif_core.dic
dictionary named 'cif_core.dic' version 2.4.2 last updated on
2011-04-26.

Automatic conversion script
Id: cif_fix_values 6909 2019-04-08 15:41:33Z antanas 
;
_cod_original_cell_volume 3263.50(12)
_cod_original_sg_symbol_H-M P-1
_cod_database_code 4089054

loop_
_symmetry_equiv_pos_as_xyz
'x, y, z'
'-x, -y, -z'

loop_
_atom_site_label
_atom_site_type_symbol
_atom_site_fract_x
_atom_site_fract_y
_atom_site_fract_z
_atom_site_U_iso_or_equiv
_atom_site_adp_type
_atom_site_occupancy
_atom_site_symmetry_multiplicity
_atom_site_calc_flag
_atom_site_refinement_flags
_atom_site_disorder_assembly
_atom_site_disorder_group
W1 W 0.69367(3) 0.68398(3) 0.602825(15) 0.01948(11) Uani 1 1 d . . .
O1 O 0.6709(5) 0.7690(4) 0.6747(2) 0.0180(11) Uani 1 1 d . . .
Si1 Si 0.70666(18) 0.77862(16) 0.74070(9) 0.0138(4) Uani 1 1 d . . .
C1 C 0.7399(6) 0.6341(6) 0.7737(3) 0.0144(14) Uani 1 1 d . . .
O2 O 0.8209(4) 0.8237(4) 0.7310(2) 0.0157(10) Uani 1 1 d . . .
C2 C 0.8199(7) 0.9326(6) 0.7150(3) 0.0162(14) Uani 1 1 d . . .
C3 C 0.6951(7) 1.0089(6) 0.7024(3) 0.0188(15) Uani 1 1 d . . .
C4 C 0.5877(7) 0.9933(6) 0.7302(3) 0.0183(15) Uani 1 1 d . . .
C5 C 0.5872(7) 0.9045(6) 0.7773(3) 0.0172(14) Uani 1 1 d . . .
H1 H 0.5071 0.8945 0.7822 0.021 Uiso 1 1 calc R . .
C6 C 0.7181(9) 0.5329(8) 0.6259(4) 0.033(2) Uani 1 1 d . . .
O3 O 0.7303(8) 0.4425(6) 0.6345(4) 0.051(2) Uani 1 1 d . . .
C7 C 0.8631(8) 0.5967(8) 0.5802(4) 0.031(2) Uani 1 1 d . . .
O4 O 0.9609(7) 0.5423(8) 0.5636(3) 0.051(2) Uani 1 1 d . . .
C8 C 0.6417(6) 0.5943(6) 0.7915(3) 0.0150(14) Uani 1 1 d . . .
C9 C 0.6614(7) 0.4831(6) 0.7958(3) 0.0166(14) Uani 1 1 d . . .
C10 C 0.7763(7) 0.4062(6) 0.7826(3) 0.0184(15) Uani 1 1 d . . .
H2 H 0.7876 0.3309 0.7821 0.022 Uiso 1 1 calc R . .
C11 C 0.8734(7) 0.4410(6) 0.7701(4) 0.0195(15) Uani 1 1 d . . .
C12 C 0.8583(6) 0.5526(6) 0.7664(3) 0.0141(13) Uani 1 1 d . . .
C13 C 0.5050(7) 0.6578(6) 0.8141(3) 0.0177(15) Uani 1 1 d . . .
C14 C 0.4536(7) 0.5657(6) 0.8358(4) 0.0201(15) Uani 1 1 d . . .
H3 H 0.4381 0.5642 0.8804 0.024 Uiso 1 1 calc R . .
H4 H 0.3765 0.5794 0.8205 0.024 Uiso 1 1 calc R . .
C15 C 0.5463(7) 0.4556(6) 0.8120(4) 0.0192(15) Uani 1 1 d . . .
C16 C 1.0044(7) 0.3673(6) 0.7585(4) 0.0262(18) Uani 1 1 d . . .
C17 C 1.0703(7) 0.4466(7) 0.7668(4) 0.0258(18) Uani 1 1 d . . .
H5 H 1.1443 0.4308 0.7368 0.031 Uiso 1 1 calc R . .
H6 H 1.0940 0.4375 0.8076 0.031 Uiso 1 1 calc R . .
C18 C 0.9842(7) 0.5651(6) 0.7585(4) 0.0183(15) Uani 1 1 d . . .
C19 C 0.3093(8) 0.7923(8) 0.7784(4) 0.0312(19) Uani 1 1 d . . .
H7 H 0.2630 0.7478 0.7979 0.047 Uiso 1 1 calc R . .
H8 H 0.2758 0.8265 0.7421 0.047 Uiso 1 1 calc R . .
H9 H 0.3045 0.8489 0.8062 0.047 Uiso 1 1 calc R . .
C20 C 0.4424(7) 0.7197(7) 0.7607(4) 0.0216(16) Uani 1 1 d . . .
H10 H 0.4881 0.7657 0.7412 0.026 Uiso 1 1 calc R . .
H11 H 0.4464 0.6659 0.7306 0.026 Uiso 1 1 calc R . .
C21 C 0.4865(7) 0.7336(7) 0.8677(4) 0.0235(17) Uani 1 1 d . . .
H12 H 0.5092 0.7971 0.8524 0.028 Uiso 1 1 calc R . .
H13 H 0.3997 0.7611 0.8844 0.028 Uiso 1 1 calc R . .
C22 C 0.5589(9) 0.6804(8) 0.9188(4) 0.033(2) Uani 1 1 d . . .
H14 H 0.5307 0.6228 0.9376 0.050 Uiso 1 1 calc R . .
H15 H 0.5476 0.7354 0.9490 0.050 Uiso 1 1 calc R . .
H16 H 0.6448 0.6491 0.9024 0.050 Uiso 1 1 calc R . .
C23 C 0.6080(10) 0.3723(8) 0.9143(4) 0.036(2) Uani 1 1 d . . .
H17 H 0.6895 0.3751 0.9028 0.054 Uiso 1 1 calc R . .
H18 H 0.6116 0.3091 0.9404 0.054 Uiso 1 1 calc R . .
H19 H 0.5561 0.4389 0.9360 0.054 Uiso 1 1 calc R . .
C24 C 0.5578(8) 0.3631(7) 0.8591(4) 0.0264(18) Uani 1 1 d . . .
H20 H 0.4767 0.3582 0.8718 0.032 Uiso 1 1 calc R . .
H21 H 0.6095 0.2937 0.8389 0.032 Uiso 1 1 calc R . .
C25 C 0.5160(7) 0.4192(6) 0.7542(4) 0.0214(16) Uani 1 1 d . . .
H22 H 0.5068 0.4787 0.7242 0.026 Uiso 1 1 calc R . .
H23 H 0.5854 0.3556 0.7373 0.026 Uiso 1 1 calc R . .
C26 C 0.4016(8) 0.3886(8) 0.7626(5) 0.035(2) Uani 1 1 d . . .
H24 H 0.4165 0.3192 0.7843 0.052 Uiso 1 1 calc R . .
H25 H 0.3805 0.3816 0.7230 0.052 Uiso 1 1 calc R . .
H26 H 0.3350 0.4455 0.7857 0.052 Uiso 1 1 calc R . .
C27 C 0.9799(11) 0.2427(9) 0.6781(6) 0.051(3) Uani 1 1 d . . .
H27 H 1.0181 0.1726 0.6972 0.076 Uiso 1 1 calc R . .
H28 H 0.9916 0.2331 0.6344 0.076 Uiso 1 1 calc R . .
H29 H 0.8933 0.2701 0.6934 0.076 Uiso 1 1 calc R . .
C28 C 1.0375(9) 0.3250(8) 0.6928(5) 0.040(2) Uani 1 1 d . . .
H30 H 1.0133 0.3883 0.6654 0.048 Uiso 1 1 calc R . .
H31 H 1.1263 0.2905 0.6838 0.048 Uiso 1 1 calc R . .
C29 C 1.0341(9) 0.2725(8) 0.8038(5) 0.040(2) Uani 1 1 d . . .
H32 H 1.0154 0.3032 0.8449 0.048 Uiso 1 1 calc R . .
H33 H 0.9804 0.2306 0.8016 0.048 Uiso 1 1 calc R . .
C30 C 1.1648(10) 0.1940(9) 0.7946(7) 0.056(3) Uani 1 1 d . . .
H34 H 1.1828 0.1582 0.7554 0.084 Uiso 1 1 calc R . .
H35 H 1.1760 0.1390 0.8266 0.084 Uiso 1 1 calc R . .
H36 H 1.2194 0.2345 0.7958 0.084 Uiso 1 1 calc R . .
C31 C 0.9473(9) 0.6097(9) 0.8733(4) 0.034(2) Uani 1 1 d . . .
H37 H 0.8640 0.6113 0.8766 0.051 Uiso 1 1 calc R . .
H38 H 0.9509 0.6629 0.9011 0.051 Uiso 1 1 calc R . .
H39 H 0.9996 0.5368 0.8835 0.051 Uiso 1 1 calc R . .
C32 C 0.9906(7) 0.6384(7) 0.8078(4) 0.0224(16) Uani 1 1 d . . .
H40 H 0.9412 0.7144 0.7994 0.027 Uiso 1 1 calc R . .
H41 H 1.0752 0.6352 0.8051 0.027 Uiso 1 1 calc R . .
C33 C 1.0199(7) 0.6041(7) 0.6940(4) 0.0223(16) Uani 1 1 d . . .
H42 H 1.0267 0.5477 0.6650 0.027 Uiso 1 1 calc R . .
H43 H 0.9538 0.6708 0.6849 0.027 Uiso 1 1 calc R . .
C34 C 1.1376(8) 0.6284(8) 0.6836(4) 0.033(2) Uani 1 1 d . . .
H44 H 1.1273 0.6930 0.7066 0.049 Uiso 1 1 calc R . .
H45 H 1.1585 0.6416 0.6406 0.049 Uiso 1 1 calc R . .
H46 H 1.2024 0.5661 0.6970 0.049 Uiso 1 1 calc R . .
C35 C 0.9124(7) 0.9198(6) 0.6567(3) 0.0174(14) Uani 1 1 d . . .
C36 C 0.9177(8) 0.8491(7) 0.6119(3) 0.0221(16) Uani 1 1 d . . .
H47 H 0.8630 0.8104 0.6169 0.026 Uiso 1 1 calc R . .
C37 C 1.0009(8) 0.8342(7) 0.5601(4) 0.0250(17) Uani 1 1 d . . .
H48 H 1.0038 0.7842 0.5305 0.030 Uiso 1 1 calc R . .
C38 C 1.0806(8) 0.8914(7) 0.5507(4) 0.0270(18) Uani 1 1 d . . .
C39 C 1.0737(8) 0.9633(7) 0.5952(4) 0.0272(18) Uani 1 1 d . . .
H49 H 1.1265 1.0040 0.5896 0.033 Uiso 1 1 calc R . .
C40 C 0.9917(8) 0.9771(7) 0.6475(4) 0.0233(17) Uani 1 1 d . . .
H50 H 0.9896 1.0263 0.6774 0.028 Uiso 1 1 calc R . .
C41 C 1.1722(9) 0.8743(9) 0.4940(4) 0.036(2) Uani 1 1 d . . .
H51 H 1.1524 0.9408 0.4695 0.053 Uiso 1 1 calc R . .
H52 H 1.1704 0.8140 0.4709 0.053 Uiso 1 1 calc R . .
H53 H 1.2530 0.8571 0.5048 0.053 Uiso 1 1 calc R . .
C42 C 0.8616(7) 0.9752(6) 0.7664(3) 0.0171(14) Uani 1 1 d . . .
C43 C 0.9695(7) 0.9129(7) 0.7863(4) 0.0241(17) Uani 1 1 d . . .
H54 H 1.0184 0.8472 0.7660 0.029 Uiso 1 1 calc R . .
C44 C 1.0069(7) 0.9442(7) 0.8347(4) 0.0235(16) Uani 1 1 d . . .
H55 H 1.0813 0.9001 0.8470 0.028 Uiso 1 1 calc R . .
C45 C 0.9379(8) 1.0391(7) 0.8657(4) 0.0254(17) Uani 1 1 d . . .
C46 C 0.8330(8) 1.1024(7) 0.8461(4) 0.0250(17) Uani 1 1 d . . .
H56 H 0.7856 1.1688 0.8662 0.030 Uiso 1 1 calc R . .
C47 C 0.7940(7) 1.0712(6) 0.7970(3) 0.0191(15) Uani 1 1 d . . .
H57 H 0.7202 1.1164 0.7845 0.023 Uiso 1 1 calc R . .
C48 C 0.9783(10) 1.0707(8) 0.9198(4) 0.035(2) Uani 1 1 d . . .
H58 H 0.9700 1.1477 0.9168 0.053 Uiso 1 1 calc R . .
H59 H 1.0629 1.0263 0.9213 0.053 Uiso 1 1 calc R . .
H60 H 0.9282 1.0587 0.9566 0.053 Uiso 1 1 calc R . .
C49 C 0.6851(7) 1.0980(6) 0.6634(3) 0.0204(15) Uani 1 1 d . . .
H61 H 0.7570 1.1092 0.6449 0.024 Uiso 1 1 calc R . .
C50 C 0.5760(8) 1.1704(7) 0.6507(4) 0.0240(17) Uani 1 1 d . . .
C51 C 0.4710(8) 1.1497(7) 0.6758(4) 0.0252(17) Uani 1 1 d . . .
H62 H 0.3950 1.1953 0.6659 0.030 Uiso 1 1 calc R . .
C52 C 0.4773(8) 1.0634(7) 0.7149(4) 0.0271(18) Uani 1 1 d . . .
H63 H 0.4050 1.0513 0.7319 0.033 Uiso 1 1 calc R . .
C53 C 0.5668(9) 1.2684(8) 0.6096(4) 0.033(2) Uani 1 1 d . . .
H64 H 0.6414 1.2848 0.6062 0.050 Uiso 1 1 calc R . .
H65 H 0.4984 1.3313 0.6266 0.050 Uiso 1 1 calc R . .
H66 H 0.5546 1.2522 0.5697 0.050 Uiso 1 1 calc R . .
C54 C 0.6060(7) 0.9372(6) 0.8377(4) 0.0207(16) Uani 1 1 d . . .
C55 C 0.6937(8) 0.8741(7) 0.8706(4) 0.0280(18) Uani 1 1 d . . .
H67 H 0.7432 0.8038 0.8558 0.034 Uiso 1 1 calc R . .
C56 C 0.7138(9) 0.9079(8) 0.9247(4) 0.033(2) Uani 1 1 d . . .
H68 H 0.7772 0.8622 0.9450 0.039 Uiso 1 1 calc R . .
C57 C 0.6402(9) 1.0090(7) 0.9484(4) 0.030(2) Uani 1 1 d . . .
C58 C 0.5498(9) 1.0713(8) 0.9177(4) 0.036(2) Uani 1 1 d . . .
H69 H 0.4979 1.1397 0.9341 0.043 Uiso 1 1 calc R . .
C59 C 0.5304(8) 1.0388(7) 0.8634(4) 0.0292(19) Uani 1 1 d . . .
H70 H 0.4665 1.0848 0.8436 0.035 Uiso 1 1 calc R . .
C60 C 0.6634(12) 1.0481(10) 1.0060(5) 0.046(3) Uani 1 1 d . . .
H71 H 0.7059 1.1000 0.9960 0.069 Uiso 1 1 calc R . .
H72 H 0.7129 0.9859 1.0276 0.069 Uiso 1 1 calc R . .
H73 H 0.5863 1.0838 1.0315 0.069 Uiso 1 1 calc R . .
C61 C 0.5100(8) 0.8041(8) 0.5703(4) 0.0275(18) Uani 1 1 d . . .
C62 C 0.5379(9) 0.6912(8) 0.5521(4) 0.033(2) Uani 1 1 d . . .
C63 C 0.6453(9) 0.6630(9) 0.5095(4) 0.036(2) Uani 1 1 d . . .
C64 C 0.6909(9) 0.7512(9) 0.5048(4) 0.034(2) Uani 1 1 d . . .
C65 C 0.6034(8) 0.8388(8) 0.5418(4) 0.0280(18) Uani 1 1 d . . .
C66 C 0.4035(9) 0.8691(10) 0.6144(5) 0.043(3) Uani 1 1 d . . .
H74 H 0.4308 0.9063 0.6426 0.065 Uiso 1 1 calc R . .
H75 H 0.3659 0.8202 0.6368 0.065 Uiso 1 1 calc R . .
H76 H 0.3445 0.9230 0.5925 0.065 Uiso 1 1 calc R . .
C67 C 0.4525(11) 0.6290(10) 0.5690(5) 0.046(3) Uani 1 1 d . . .
H77 H 0.3920 0.6491 0.5416 0.070 Uiso 1 1 calc R . .
H78 H 0.4122 0.6466 0.6105 0.070 Uiso 1 1 calc R . .
H79 H 0.4980 0.5507 0.5658 0.070 Uiso 1 1 calc R . .
C68 C 0.7048(11) 0.5564(8) 0.4735(5) 0.044(3) Uani 1 1 d . . .
H80 H 0.6900 0.4965 0.4976 0.067 Uiso 1 1 calc R . .
H81 H 0.7919 0.5412 0.4639 0.067 Uiso 1 1 calc R . .
H82 H 0.6703 0.5636 0.4361 0.067 Uiso 1 1 calc R . .
C69 C 0.7947(10) 0.7593(10) 0.4618(4) 0.042(2) Uani 1 1 d . . .
H83 H 0.8568 0.6869 0.4556 0.062 Uiso 1 1 calc R . .
H84 H 0.8282 0.8082 0.4780 0.062 Uiso 1 1 calc R . .
H85 H 0.7680 0.7879 0.4233 0.062 Uiso 1 1 calc R . .
C70 C 0.6157(11) 0.9488(8) 0.5500(5) 0.040(2) Uani 1 1 d . . .
H86 H 0.5549 0.9881 0.5832 0.060 Uiso 1 1 calc R . .
H87 H 0.6037 0.9914 0.5128 0.060 Uiso 1 1 calc R . .
H88 H 0.6965 0.9375 0.5593 0.060 Uiso 1 1 calc R . .
C71 C 0.171(2) 0.6698(19) 0.9610(10) 0.108(7) Uiso 1 1 d . . .
H89 H 0.2271 0.7038 0.9706 0.163 Uiso 1 1 calc R . .
H90 H 0.0888 0.7120 0.9792 0.163 Uiso 1 1 calc R . .
H91 H 0.1750 0.6680 0.9172 0.163 Uiso 1 1 calc R . .
C72 C 0.202(3) 0.568(2) 0.9829(13) 0.148(10) Uiso 1 1 d . . .
H92 H 0.1492 0.5701 1.0218 0.178 Uiso 1 1 calc R . .
H93 H 0.2854 0.5473 0.9918 0.178 Uiso 1 1 calc R . .
O5 O 0.1971(12) 0.4866(11) 0.9490(6) 0.090(3) Uiso 1 1 d . . .
C73 C 0.229(2) 0.379(2) 0.9670(11) 0.119(8) Uiso 1 1 d . . .
H94 H 0.1788 0.3758 1.0061 0.143 Uiso 1 1 calc R . .
H95 H 0.3139 0.3540 0.9739 0.143 Uiso 1 1 calc R . .
C74 C 0.217(2) 0.307(2) 0.9275(11) 0.115(7) Uiso 1 1 d . . .
H96 H 0.1321 0.3118 0.9326 0.172 Uiso 1 1 calc R . .
H97 H 0.2677 0.2332 0.9362 0.172 Uiso 1 1 calc R . .
H98 H 0.2412 0.3268 0.8860 0.172 Uiso 1 1 calc R . .

loop_
_atom_site_aniso_label
_atom_site_aniso_U_11
_atom_site_aniso_U_22
_atom_site_aniso_U_33
_atom_site_aniso_U_23
_atom_site_aniso_U_13
_atom_site_aniso_U_12
W1 0.02046(16) 0.02259(17) 0.01756(15) -0.00294(11) -0.00316(11) -0.00952(12)
O1 0.023(3) 0.020(3) 0.015(2) -0.004(2) -0.001(2) -0.012(2)
Si1 0.0119(9) 0.0125(9) 0.0164(9) -0.0025(7) 0.0015(7) -0.0045(7)
C1 0.011(3) 0.018(4) 0.013(3) -0.001(3) 0.001(3) -0.003(3)
O2 0.012(2) 0.013(2) 0.021(3) -0.003(2) 0.001(2) -0.005(2)
C2 0.015(3) 0.013(3) 0.019(3) -0.005(3) 0.003(3) -0.005(3)
C3 0.017(4) 0.018(4) 0.021(4) -0.002(3) -0.002(3) -0.004(3)
C4 0.017(4) 0.017(4) 0.020(3) -0.002(3) 0.000(3) -0.005(3)
C5 0.017(4) 0.015(3) 0.020(3) -0.003(3) 0.002(3) -0.008(3)
C6 0.035(5) 0.030(5) 0.036(5) -0.004(4) 0.000(4) -0.017(4)
O3 0.067(6) 0.032(4) 0.060(5) 0.003(4) -0.008(4) -0.024(4)
C7 0.024(4) 0.036(5) 0.026(4) -0.010(4) -0.002(3) 0.000(4)
O4 0.038(4) 0.075(6) 0.034(4) -0.019(4) -0.001(3) -0.010(4)
C8 0.010(3) 0.017(4) 0.016(3) -0.002(3) 0.002(3) -0.004(3)
C9 0.013(3) 0.020(4) 0.017(3) -0.002(3) 0.001(3) -0.007(3)
C10 0.014(3) 0.015(4) 0.025(4) 0.001(3) 0.002(3) -0.007(3)
C11 0.015(4) 0.016(4) 0.024(4) -0.004(3) 0.004(3) -0.004(3)
C12 0.014(3) 0.018(4) 0.009(3) -0.001(3) 0.006(2) -0.007(3)
C13 0.010(3) 0.019(4) 0.020(3) -0.006(3) 0.005(3) -0.003(3)
C14 0.012(3) 0.016(4) 0.028(4) -0.003(3) 0.007(3) -0.004(3)
C15 0.011(3) 0.020(4) 0.026(4) -0.002(3) 0.003(3) -0.007(3)
C16 0.013(4) 0.010(3) 0.050(5) 0.002(4) 0.001(3) 0.000(3)
C17 0.013(4) 0.023(4) 0.039(5) 0.008(4) -0.002(3) -0.005(3)
C18 0.012(3) 0.015(4) 0.026(4) -0.002(3) 0.003(3) -0.004(3)
C19 0.018(4) 0.029(5) 0.042(5) 0.000(4) 0.001(4) -0.004(4)
C20 0.017(4) 0.022(4) 0.025(4) -0.001(3) 0.002(3) -0.009(3)
C21 0.021(4) 0.020(4) 0.026(4) -0.005(3) 0.011(3) -0.007(3)
C22 0.035(5) 0.035(5) 0.025(4) -0.008(4) 0.002(4) -0.008(4)
C23 0.042(6) 0.034(5) 0.027(4) 0.006(4) 0.000(4) -0.010(4)
C24 0.020(4) 0.022(4) 0.035(4) 0.004(4) 0.003(3) -0.008(3)
C25 0.014(3) 0.017(4) 0.031(4) -0.005(3) 0.001(3) -0.004(3)
C26 0.025(4) 0.036(5) 0.047(5) -0.014(4) 0.000(4) -0.016(4)
C27 0.052(7) 0.037(6) 0.063(7) -0.030(5) 0.020(6) -0.022(5)
C28 0.024(5) 0.025(5) 0.067(7) -0.015(5) 0.011(5) -0.010(4)
C29 0.025(5) 0.029(5) 0.063(7) 0.018(5) -0.007(4) -0.008(4)
C30 0.030(5) 0.031(6) 0.099(10) 0.027(6) -0.012(6) -0.005(5)
C31 0.035(5) 0.043(6) 0.021(4) 0.000(4) -0.006(4) -0.010(4)
C32 0.013(4) 0.023(4) 0.033(4) 0.000(3) -0.006(3) -0.007(3)
C33 0.019(4) 0.019(4) 0.027(4) -0.001(3) 0.002(3) -0.008(3)
C34 0.022(4) 0.038(5) 0.039(5) 0.000(4) 0.008(4) -0.015(4)
C35 0.016(3) 0.015(3) 0.021(4) -0.007(3) 0.002(3) -0.004(3)
C36 0.028(4) 0.027(4) 0.017(3) 0.000(3) -0.002(3) -0.018(4)
C37 0.026(4) 0.028(4) 0.018(4) -0.002(3) 0.002(3) -0.008(4)
C38 0.021(4) 0.030(5) 0.028(4) 0.007(4) 0.003(3) -0.010(4)
C39 0.024(4) 0.024(4) 0.033(4) -0.001(4) 0.004(3) -0.011(4)
C40 0.023(4) 0.024(4) 0.026(4) -0.002(3) 0.003(3) -0.015(3)
C41 0.026(5) 0.047(6) 0.029(4) -0.001(4) 0.010(4) -0.013(4)
C42 0.015(3) 0.015(3) 0.021(3) -0.003(3) 0.001(3) -0.006(3)
C43 0.015(4) 0.023(4) 0.030(4) -0.006(3) 0.000(3) -0.003(3)
C44 0.012(3) 0.025(4) 0.029(4) -0.007(3) 0.001(3) -0.001(3)
C45 0.032(5) 0.023(4) 0.022(4) 0.002(3) -0.006(3) -0.009(4)
C46 0.030(4) 0.015(4) 0.028(4) -0.003(3) -0.004(3) -0.005(3)
C47 0.023(4) 0.013(3) 0.017(3) -0.005(3) 0.000(3) -0.002(3)
C48 0.045(6) 0.033(5) 0.028(4) -0.003(4) -0.012(4) -0.011(4)
C49 0.023(4) 0.015(4) 0.020(4) -0.005(3) 0.002(3) -0.004(3)
C50 0.024(4) 0.025(4) 0.020(4) -0.004(3) -0.002(3) -0.006(3)
C51 0.019(4) 0.020(4) 0.033(4) 0.002(3) -0.008(3) -0.001(3)
C52 0.018(4) 0.027(4) 0.034(4) -0.006(4) 0.003(3) -0.006(3)
C53 0.033(5) 0.031(5) 0.032(5) 0.006(4) -0.004(4) -0.007(4)
C54 0.017(4) 0.019(4) 0.025(4) -0.006(3) 0.009(3) -0.009(3)
C55 0.034(5) 0.026(4) 0.025(4) 0.001(3) 0.003(4) -0.014(4)
C56 0.039(5) 0.033(5) 0.026(4) -0.009(4) 0.007(4) -0.016(4)
C57 0.041(5) 0.027(5) 0.022(4) -0.010(4) 0.009(4) -0.015(4)
C58 0.037(5) 0.023(4) 0.040(5) -0.013(4) 0.017(4) -0.009(4)
C59 0.031(5) 0.022(4) 0.026(4) -0.009(3) 0.012(4) -0.004(4)
C60 0.064(7) 0.047(6) 0.030(5) -0.015(5) 0.010(5) -0.028(6)
C61 0.028(4) 0.036(5) 0.021(4) -0.002(3) -0.010(3) -0.010(4)
C62 0.038(5) 0.039(5) 0.032(5) 0.002(4) -0.011(4) -0.023(4)
C63 0.039(5) 0.041(6) 0.033(5) -0.006(4) -0.013(4) -0.017(5)
C64 0.035(5) 0.051(6) 0.023(4) 0.001(4) -0.006(4) -0.025(5)
C65 0.030(5) 0.031(5) 0.027(4) 0.006(4) -0.013(4) -0.012(4)
C66 0.024(5) 0.058(7) 0.039(5) 0.002(5) -0.008(4) -0.001(5)
C67 0.047(6) 0.052(7) 0.055(7) 0.010(5) -0.020(5) -0.031(6)
C68 0.056(7) 0.032(5) 0.041(6) -0.010(4) -0.030(5) 0.002(5)
C69 0.039(6) 0.061(7) 0.025(4) 0.001(5) 0.004(4) -0.020(5)
C70 0.054(7) 0.026(5) 0.042(5) 0.004(4) -0.020(5) -0.012(5)

loop_
_atom_type_symbol
_atom_type_description
_atom_type_scat_dispersion_real
_atom_type_scat_dispersion_imag
_atom_type_scat_source
C C 0.0033 0.0016 'International Tables Vol C Tables 4.2.6.8 and 6.1.1.4'
H H 0.0000 0.0000 'International Tables Vol C Tables 4.2.6.8 and 6.1.1.4'
O O 0.0106 0.0060 'International Tables Vol C Tables 4.2.6.8 and 6.1.1.4'
Si Si 0.0817 0.0704 'International Tables Vol C Tables 4.2.6.8 and 6.1.1.4'
W W -0.8490 6.8722 'International Tables Vol C Tables 4.2.6.8 and 6.1.1.4'

loop_
_geom_angle_atom_site_label_1
_geom_angle_atom_site_label_2
_geom_angle_atom_site_label_3
_geom_angle
_geom_angle_site_symmetry_1
_geom_angle_site_symmetry_3
O1 W1 C7 110.8(3) . .
O1 W1 C6 109.3(3) . .
C7 W1 C6 70.9(4) . .
O1 W1 C62 123.3(3) . .
C7 W1 C62 125.9(4) . .
C6 W1 C62 91.2(4) . .
O1 W1 C63 151.3(3) . .
C7 W1 C63 93.0(4) . .
C6 W1 C63 93.1(4) . .
C62 W1 C63 35.8(4) . .
O1 W1 C64 125.6(3) . .
C7 W1 C64 88.8(4) . .
C6 W1 C64 125.1(4) . .
C62 W1 C64 60.2(3) . .
C63 W1 C64 36.0(3) . .
O1 W1 C65 94.7(3) . .
C7 W1 C65 118.9(4) . .
C6 W1 C65 149.2(4) . .
C62 W1 C65 58.9(3) . .
C63 W1 C65 58.7(3) . .
C64 W1 C65 35.6(3) . .
O1 W1 C61 93.3(3) . .
C7 W1 C61 147.2(3) . .
C6 W1 C61 122.7(4) . .
C62 W1 C61 36.2(3) . .
C63 W1 C61 58.9(3) . .
C64 W1 C61 58.7(3) . .
C65 W1 C61 33.8(3) . .
Si1 O1 W1 149.3(4) . .
O1 Si1 O2 108.2(3) . .
O1 Si1 C5 106.4(3) . .
O2 Si1 C5 97.8(3) . .
O1 Si1 C1 103.8(3) . .
O2 Si1 C1 115.5(3) . .
C5 Si1 C1 124.2(3) . .
C12 C1 C8 115.5(6) . .
C12 C1 Si1 123.1(5) . .
C8 C1 Si1 119.1(5) . .
C2 O2 Si1 128.2(5) . .
O2 C2 C42 107.8(6) . .
O2 C2 C3 112.2(6) . .
C42 C2 C3 111.6(6) . .
O2 C2 C35 105.6(6) . .
C42 C2 C35 110.2(6) . .
C3 C2 C35 109.2(6) . .
C49 C3 C4 118.1(7) . .
C49 C3 C2 120.3(7) . .
C4 C3 C2 121.6(7) . .
C52 C4 C3 118.6(7) . .
C52 C4 C5 118.8(7) . .
C3 C4 C5 122.5(7) . .
C54 C5 C4 110.5(6) . .
C54 C5 Si1 116.7(6) . .
C4 C5 Si1 103.2(5) . .
O3 C6 W1 173.9(9) . .
O4 C7 W1 175.2(8) . .
C9 C8 C1 121.3(7) . .
C9 C8 C13 108.4(6) . .
C1 C8 C13 130.1(7) . .
C10 C9 C8 121.4(7) . .
C10 C9 C15 124.3(7) . .
C8 C9 C15 114.1(6) . .
C11 C10 C9 118.9(7) . .
C10 C11 C12 121.6(7) . .
C10 C11 C16 125.1(7) . .
C12 C11 C16 113.3(6) . .
C11 C12 C1 120.8(7) . .
C11 C12 C18 109.1(6) . .
C1 C12 C18 130.0(6) . .
C21 C13 C20 112.3(6) . .
C21 C13 C14 109.1(6) . .
C20 C13 C14 109.3(6) . .
C21 C13 C8 112.4(6) . .
C20 C13 C8 109.8(6) . .
C14 C13 C8 103.5(6) . .
C15 C14 C13 108.9(6) . .
C9 C15 C14 101.8(6) . .
C9 C15 C25 108.6(6) . .
C14 C15 C25 112.4(7) . .
C9 C15 C24 113.2(6) . .
C14 C15 C24 112.7(6) . .
C25 C15 C24 108.0(6) . .
C11 C16 C29 112.5(7) . .
C11 C16 C17 101.6(6) . .
C29 C16 C17 111.0(8) . .
C11 C16 C28 110.2(8) . .
C29 C16 C28 111.1(8) . .
C17 C16 C28 110.0(7) . .
C16 C17 C18 108.9(6) . .
C32 C18 C33 112.5(6) . .
C32 C18 C12 110.9(6) . .
C33 C18 C12 112.0(6) . .
C32 C18 C17 109.8(7) . .
C33 C18 C17 108.4(6) . .
C12 C18 C17 102.7(6) . .
C19 C20 C13 114.6(7) . .
C22 C21 C13 114.8(7) . .
C23 C24 C15 117.0(7) . .
C26 C25 C15 115.4(7) . .
C27 C28 C16 115.8(8) . .
C30 C29 C16 115.5(9) . .
C18 C32 C31 115.6(7) . .
C34 C33 C18 115.7(7) . .
C36 C35 C40 118.1(7) . .
C36 C35 C2 119.9(7) . .
C40 C35 C2 122.0(7) . .
C37 C36 C35 121.3(7) . .
C36 C37 C38 120.8(8) . .
C39 C38 C37 117.8(8) . .
C39 C38 C41 121.6(8) . .
C37 C38 C41 120.6(8) . .
C40 C39 C38 121.5(8) . .
C39 C40 C35 120.6(8) . .
C47 C42 C43 117.1(7) . .
C47 C42 C2 123.4(7) . .
C43 C42 C2 119.4(7) . .
C44 C43 C42 121.5(8) . .
C43 C44 C45 121.1(8) . .
C46 C45 C44 118.3(8) . .
C46 C45 C48 121.2(8) . .
C44 C45 C48 120.5(8) . .
C45 C46 C47 121.1(8) . .
C42 C47 C46 120.9(8) . .
C50 C49 C3 123.3(8) . .
C49 C50 C51 117.7(8) . .
C49 C50 C53 122.6(8) . .
C51 C50 C53 119.7(8) . .
C52 C51 C50 120.4(8) . .
C51 C52 C4 121.6(8) . .
C55 C54 C59 115.9(8) . .
C55 C54 C5 124.4(7) . .
C59 C54 C5 119.7(8) . .
C54 C55 C56 123.6(9) . .
C57 C56 C55 119.5(10) . .
C58 C57 C56 118.0(9) . .
C58 C57 C60 122.0(9) . .
C56 C57 C60 120.0(10) . .
C57 C58 C59 122.8(8) . .
C58 C59 C54 120.2(9) . .
C65 C61 C62 107.8(8) . .
C65 C61 C66 125.9(9) . .
C62 C61 C66 126.1(9) . .
C65 C61 W1 73.0(5) . .
C62 C61 W1 68.2(5) . .
C66 C61 W1 121.8(6) . .
C63 C62 C61 107.1(8) . .
C63 C62 C67 128.6(10) . .
C61 C62 C67 123.5(10) . .
C63 C62 W1 72.5(5) . .
C61 C62 W1 75.6(5) . .
C67 C62 W1 125.5(7) . .
C62 C63 C64 108.8(9) . .
C62 C63 C68 126.6(9) . .
C64 C63 C68 124.6(10) . .
C62 C63 W1 71.6(5) . .
C64 C63 W1 72.2(5) . .
C68 C63 W1 122.3(7) . .
C63 C64 C65 107.0(8) . .
C63 C64 C69 126.2(10) . .
C65 C64 C69 125.9(9) . .
C63 C64 W1 71.8(5) . .
C65 C64 W1 75.2(5) . .
C69 C64 W1 127.0(7) . .
C61 C65 C64 109.0(8) . .
C61 C65 C70 126.2(9) . .
C64 C65 C70 124.7(9) . .
C61 C65 W1 73.2(5) . .
C64 C65 W1 69.2(5) . .
C70 C65 W1 121.5(6) . .
C71 C72 O5 119(3) . .
C72 O5 C73 123.9(19) . .
O5 C73 C74 116(2) . .

loop_
_geom_bond_atom_site_label_1
_geom_bond_atom_site_label_2
_geom_bond_distance
_geom_bond_site_symmetry_2
W1 O1 1.946(5) .
W1 C7 1.948(9) .
W1 C6 1.951(10) .
W1 C62 2.307(9) .
W1 C63 2.319(9) .
W1 C64 2.325(9) .
W1 C65 2.406(9) .
W1 C61 2.408(9) .
O1 Si1 1.632(5) .
Si1 O2 1.649(5) .
Si1 C5 1.893(8) .
Si1 C1 1.926(8) .
C1 C12 1.436(10) .
C1 C8 1.437(10) .
O2 C2 1.450(9) .
C2 C42 1.534(10) .
C2 C3 1.538(11) .
C2 C35 1.550(10) .
C3 C49 1.401(11) .
C3 C4 1.413(11) .
C4 C52 1.402(12) .
C4 C5 1.528(10) .
C5 C54 1.519(11) .
C6 O3 1.153(12) .
C7 O4 1.152(12) .
C8 C9 1.395(10) .
C8 C13 1.567(10) .
C9 C10 1.389(11) .
C9 C15 1.527(10) .
C10 C11 1.375(10) .
C11 C12 1.409(10) .
C11 C16 1.516(11) .
C12 C18 1.553(10) .
C13 C21 1.547(11) .
C13 C20 1.551(11) .
C13 C14 1.560(10) .
C14 C15 1.543(11) .
C15 C25 1.546(11) .
C15 C24 1.547(11) .
C16 C29 1.538(13) .
C16 C17 1.543(11) .
C16 C28 1.551(14) .
C17 C18 1.556(11) .
C18 C32 1.539(11) .
C18 C33 1.553(11) .
C19 C20 1.544(11) .
C21 C22 1.536(13) .
C23 C24 1.491(13) .
C25 C26 1.537(11) .
C27 C28 1.545(14) .
C29 C30 1.531(14) .
C31 C32 1.551(12) .
C33 C34 1.529(11) .
C35 C36 1.389(10) .
C35 C40 1.389(10) .
C36 C37 1.380(11) .
C37 C38 1.392(12) .
C38 C39 1.389(13) .
C38 C41 1.515(11) .
C39 C40 1.381(11) .
C42 C47 1.389(10) .
C42 C43 1.391(11) .
C43 C44 1.374(12) .
C44 C45 1.385(12) .
C45 C46 1.365(12) .
C45 C48 1.507(12) .
C46 C47 1.398(11) .
C49 C50 1.380(12) .
C50 C51 1.402(12) .
C50 C53 1.520(12) .
C51 C52 1.380(12) .
C54 C55 1.378(13) .
C54 C59 1.417(11) .
C55 C56 1.401(13) .
C56 C57 1.391(13) .
C57 C58 1.366(15) .
C57 C60 1.519(13) .
C58 C59 1.396(14) .
C61 C65 1.400(13) .
C61 C62 1.468(13) .
C61 C66 1.507(14) .
C62 C63 1.422(15) .
C62 C67 1.509(13) .
C63 C64 1.435(14) .
C63 C68 1.540(14) .
C64 C65 1.449(14) .
C64 C69 1.479(13) .
C65 C70 1.526(13) .
C71 C72 1.34(3) .
C72 O5 1.37(3) .
O5 C73 1.38(2) .
C73 C74 1.39(3) .

loop_
_geom_torsion_atom_site_label_1
_geom_torsion_atom_site_label_2
_geom_torsion_atom_site_label_3
_geom_torsion_atom_site_label_4
_geom_torsion
_geom_torsion_site_symmetry_1
_geom_torsion_site_symmetry_2
_geom_torsion_site_symmetry_3
_geom_torsion_site_symmetry_4
C7 W1 O1 Si1 -37.7(7) . . . .
C6 W1 O1 Si1 38.6(7) . . . .
C62 W1 O1 Si1 143.3(6) . . . .
C63 W1 O1 Si1 178.0(6) . . . .
C64 W1 O1 Si1 -141.9(6) . . . .
C65 W1 O1 Si1 -161.1(6) . . . .
C61 W1 O1 Si1 165.0(7) . . . .
W1 O1 Si1 O2 88.2(6) . . . .
W1 O1 Si1 C5 -167.5(6) . . . .
W1 O1 Si1 C1 -35.0(7) . . . .
O1 Si1 C1 C12 91.6(6) . . . .
O2 Si1 C1 C12 -26.7(7) . . . .
C5 Si1 C1 C12 -147.1(6) . . . .
O1 Si1 C1 C8 -70.4(6) . . . .
O2 Si1 C1 C8 171.3(5) . . . .
C5 Si1 C1 C8 50.9(7) . . . .
O1 Si1 O2 C2 73.2(6) . . . .
C5 Si1 O2 C2 -37.0(6) . . . .
C1 Si1 O2 C2 -171.0(5) . . . .
Si1 O2 C2 C42 119.2(6) . . . .
Si1 O2 C2 C3 -4.1(9) . . . .
Si1 O2 C2 C35 -123.0(6) . . . .
O2 C2 C3 C49 -153.0(7) . . . .
C42 C2 C3 C49 85.9(8) . . . .
C35 C2 C3 C49 -36.2(9) . . . .
O2 C2 C3 C4 28.4(10) . . . .
C42 C2 C3 C4 -92.7(8) . . . .
C35 C2 C3 C4 145.2(7) . . . .
C49 C3 C4 C52 3.8(11) . . . .
C2 C3 C4 C52 -177.6(7) . . . .
C49 C3 C4 C5 -174.9(7) . . . .
C2 C3 C4 C5 3.7(11) . . . .
C52 C4 C5 C54 -102.1(8) . . . .
C3 C4 C5 C54 76.5(9) . . . .
C52 C4 C5 Si1 132.3(7) . . . .
C3 C4 C5 Si1 -49.0(8) . . . .
O1 Si1 C5 C54 -175.0(5) . . . .
O2 Si1 C5 C54 -63.3(6) . . . .
C1 Si1 C5 C54 65.0(6) . . . .
O1 Si1 C5 C4 -53.5(5) . . . .
O2 Si1 C5 C4 58.2(5) . . . .
C1 Si1 C5 C4 -173.6(4) . . . .
O1 W1 C6 O3 164(8) . . . .
C7 W1 C6 O3 -90(9) . . . .
C62 W1 C6 O3 37(9) . . . .
C63 W1 C6 O3 2(9) . . . .
C64 W1 C6 O3 -16(9) . . . .
C65 W1 C6 O3 24(9) . . . .
C61 W1 C6 O3 56(9) . . . .
O1 W1 C7 O4 179(100) . . . .
C6 W1 C7 O4 75(12) . . . .
C62 W1 C7 O4 -3(12) . . . .
C63 W1 C7 O4 -18(12) . . . .
C64 W1 C7 O4 -54(12) . . . .
C65 W1 C7 O4 -73(12) . . . .
C61 W1 C7 O4 -47(12) . . . .
C12 C1 C8 C9 -5.6(10) . . . .
Si1 C1 C8 C9 157.7(6) . . . .
C12 C1 C8 C13 168.4(7) . . . .
Si1 C1 C8 C13 -28.3(10) . . . .
C1 C8 C9 C10 -0.5(11) . . . .
C13 C8 C9 C10 -175.7(7) . . . .
C1 C8 C9 C15 -176.9(6) . . . .
C13 C8 C9 C15 7.9(9) . . . .
C8 C9 C10 C11 5.7(12) . . . .
C15 C9 C10 C11 -178.3(7) . . . .
C9 C10 C11 C12 -4.4(12) . . . .
C9 C10 C11 C16 176.3(8) . . . .
C10 C11 C12 C1 -2.0(11) . . . .
C16 C11 C12 C1 177.4(7) . . . .
C10 C11 C12 C18 174.2(7) . . . .
C16 C11 C12 C18 -6.4(9) . . . .
C8 C1 C12 C11 6.8(10) . . . .
Si1 C1 C12 C11 -155.8(6) . . . .
C8 C1 C12 C18 -168.5(7) . . . .
Si1 C1 C12 C18 28.9(10) . . . .
C9 C8 C13 C21 121.5(7) . . . .
C1 C8 C13 C21 -53.1(10) . . . .
C9 C8 C13 C20 -112.7(7) . . . .
C1 C8 C13 C20 72.7(9) . . . .
C9 C8 C13 C14 3.9(8) . . . .
C1 C8 C13 C14 -170.7(7) . . . .
C21 C13 C14 C15 -133.9(7) . . . .
C20 C13 C14 C15 103.1(7) . . . .
C8 C13 C14 C15 -13.9(8) . . . .
C10 C9 C15 C14 167.6(7) . . . .
C8 C9 C15 C14 -16.2(8) . . . .
C10 C9 C15 C25 -73.6(9) . . . .
C8 C9 C15 C25 102.6(7) . . . .
C10 C9 C15 C24 46.3(10) . . . .
C8 C9 C15 C24 -137.5(7) . . . .
C13 C14 C15 C9 17.8(8) . . . .
C13 C14 C15 C25 -98.2(7) . . . .
C13 C14 C15 C24 139.4(7) . . . .
C10 C11 C16 C29 -44.8(12) . . . .
C12 C11 C16 C29 135.9(8) . . . .
C10 C11 C16 C17 -163.5(8) . . . .
C12 C11 C16 C17 17.1(9) . . . .
C10 C11 C16 C28 79.9(10) . . . .
C12 C11 C16 C28 -99.5(8) . . . .
C11 C16 C17 C18 -21.2(9) . . . .
C29 C16 C17 C18 -141.0(8) . . . .
C28 C16 C17 C18 95.6(8) . . . .
C11 C12 C18 C32 -124.5(7) . . . .
C1 C12 C18 C32 51.2(10) . . . .
C11 C12 C18 C33 108.9(7) . . . .
C1 C12 C18 C33 -75.4(9) . . . .
C11 C12 C18 C17 -7.3(8) . . . .
C1 C12 C18 C17 168.5(7) . . . .
C16 C17 C18 C32 136.0(7) . . . .
C16 C17 C18 C33 -100.7(8) . . . .
C16 C17 C18 C12 18.0(9) . . . .
C21 C13 C20 C19 -49.8(9) . . . .
C14 C13 C20 C19 71.5(8) . . . .
C8 C13 C20 C19 -175.6(7) . . . .
C20 C13 C21 C22 -172.9(7) . . . .
C14 C13 C21 C22 65.9(9) . . . .
C8 C13 C21 C22 -48.4(9) . . . .
C9 C15 C24 C23 49.1(10) . . . .
C14 C15 C24 C23 -65.8(10) . . . .
C25 C15 C24 C23 169.4(7) . . . .
C9 C15 C25 C26 -179.9(7) . . . .
C14 C15 C25 C26 -68.0(9) . . . .
C24 C15 C25 C26 57.0(9) . . . .
C11 C16 C28 C27 -70.0(11) . . . .
C29 C16 C28 C27 55.4(12) . . . .
C17 C16 C28 C27 178.8(9) . . . .
C11 C16 C29 C30 179.6(9) . . . .
C17 C16 C29 C30 -67.3(12) . . . .
C28 C16 C29 C30 55.5(12) . . . .
C33 C18 C32 C31 175.7(7) . . . .
C12 C18 C32 C31 49.4(9) . . . .
C17 C18 C32 C31 -63.4(9) . . . .
C32 C18 C33 C34 49.1(9) . . . .
C12 C18 C33 C34 174.9(7) . . . .
C17 C18 C33 C34 -72.5(9) . . . .
O2 C2 C35 C36 41.2(9) . . . .
C42 C2 C35 C36 157.4(7) . . . .
C3 C2 C35 C36 -79.6(9) . . . .
O2 C2 C35 C40 -138.7(7) . . . .
C42 C2 C35 C40 -22.5(10) . . . .
C3 C2 C35 C40 100.4(9) . . . .
C40 C35 C36 C37 1.4(13) . . . .
C2 C35 C36 C37 -178.5(7) . . . .
C35 C36 C37 C38 -1.4(13) . . . .
C36 C37 C38 C39 0.2(13) . . . .
C36 C37 C38 C41 179.7(8) . . . .
C37 C38 C39 C40 0.8(14) . . . .
C41 C38 C39 C40 -178.7(9) . . . .
C38 C39 C40 C35 -0.7(14) . . . .
C36 C35 C40 C39 -0.4(13) . . . .
C2 C35 C40 C39 179.6(8) . . . .
O2 C2 C42 C47 -123.8(7) . . . .
C3 C2 C42 C47 -0.2(10) . . . .
C35 C2 C42 C47 121.4(8) . . . .
O2 C2 C42 C43 52.5(9) . . . .
C3 C2 C42 C43 176.1(7) . . . .
C35 C2 C42 C43 -62.3(9) . . . .
C47 C42 C43 C44 0.8(12) . . . .
C2 C42 C43 C44 -175.8(7) . . . .
C42 C43 C44 C45 0.4(13) . . . .
C43 C44 C45 C46 -1.6(13) . . . .
C43 C44 C45 C48 178.2(8) . . . .
C44 C45 C46 C47 1.7(13) . . . .
C48 C45 C46 C47 -178.1(8) . . . .
C43 C42 C47 C46 -0.7(11) . . . .
C2 C42 C47 C46 175.7(7) . . . .
C45 C46 C47 C42 -0.6(13) . . . .
C4 C3 C49 C50 -0.5(12) . . . .
C2 C3 C49 C50 -179.2(7) . . . .
C3 C49 C50 C51 -3.4(12) . . . .
C3 C49 C50 C53 178.3(8) . . . .
C49 C50 C51 C52 4.0(12) . . . .
C53 C50 C51 C52 -177.6(8) . . . .
C50 C51 C52 C4 -0.8(13) . . . .
C3 C4 C52 C51 -3.2(12) . . . .
C5 C4 C52 C51 175.6(8) . . . .
C4 C5 C54 C55 -126.6(8) . . . .
Si1 C5 C54 C55 -9.1(10) . . . .
C4 C5 C54 C59 53.1(9) . . . .
Si1 C5 C54 C59 170.6(6) . . . .
C59 C54 C55 C56 -3.3(12) . . . .
C5 C54 C55 C56 176.5(8) . . . .
C54 C55 C56 C57 2.0(13) . . . .
C55 C56 C57 C58 0.4(13) . . . .
C55 C56 C57 C60 -178.2(8) . . . .
C56 C57 C58 C59 -1.5(14) . . . .
C60 C57 C58 C59 177.1(9) . . . .
C57 C58 C59 C54 0.1(14) . . . .
C55 C54 C59 C58 2.2(12) . . . .
C5 C54 C59 C58 -177.6(7) . . . .
O1 W1 C61 C65 93.7(5) . . . .
C7 W1 C61 C65 -44.6(9) . . . .
C6 W1 C61 C65 -150.9(6) . . . .
C62 W1 C61 C65 -117.9(8) . . . .
C63 W1 C61 C65 -79.1(6) . . . .
C64 W1 C61 C65 -36.7(5) . . . .
O1 W1 C61 C62 -148.5(5) . . . .
C7 W1 C61 C62 73.3(9) . . . .
C6 W1 C61 C62 -33.0(7) . . . .
C63 W1 C61 C62 38.8(5) . . . .
C64 W1 C61 C62 81.1(6) . . . .
C65 W1 C61 C62 117.9(8) . . . .
O1 W1 C61 C66 -28.5(8) . . . .
C7 W1 C61 C66 -166.8(8) . . . .
C6 W1 C61 C66 86.9(9) . . . .
C62 W1 C61 C66 119.9(10) . . . .
C63 W1 C61 C66 158.7(9) . . . .
C64 W1 C61 C66 -158.9(9) . . . .
C65 W1 C61 C66 -122.2(10) . . . .
C65 C61 C62 C63 -3.6(10) . . . .
C66 C61 C62 C63 179.5(8) . . . .
W1 C61 C62 C63 -66.2(6) . . . .
C65 C61 C62 C67 -174.1(9) . . . .
C66 C61 C62 C67 9.0(14) . . . .
W1 C61 C62 C67 123.3(9) . . . .
C65 C61 C62 W1 62.6(6) . . . .
C66 C61 C62 W1 -114.3(9) . . . .
O1 W1 C62 C63 152.2(5) . . . .
C7 W1 C62 C63 -26.7(8) . . . .
C6 W1 C62 C63 -93.8(6) . . . .
C64 W1 C62 C63 36.9(6) . . . .
C65 W1 C62 C63 78.5(6) . . . .
C61 W1 C62 C63 113.5(8) . . . .
O1 W1 C62 C61 38.6(6) . . . .
C7 W1 C62 C61 -140.2(6) . . . .
C6 W1 C62 C61 152.7(6) . . . .
C63 W1 C62 C61 -113.5(8) . . . .
C64 W1 C62 C61 -76.6(6) . . . .
C65 W1 C62 C61 -35.1(5) . . . .
O1 W1 C62 C67 -82.5(10) . . . .
C7 W1 C62 C67 98.7(10) . . . .
C6 W1 C62 C67 31.6(10) . . . .
C63 W1 C62 C67 125.4(12) . . . .
C64 W1 C62 C67 162.3(11) . . . .
C65 W1 C62 C67 -156.2(11) . . . .
C61 W1 C62 C67 -121.1(12) . . . .
C61 C62 C63 C64 5.2(11) . . . .
C67 C62 C63 C64 175.1(10) . . . .
W1 C62 C63 C64 -63.1(7) . . . .
C61 C62 C63 C68 -174.6(9) . . . .
C67 C62 C63 C68 -4.7(17) . . . .
W1 C62 C63 C68 117.1(10) . . . .
C61 C62 C63 W1 68.3(6) . . . .
C67 C62 C63 W1 -121.8(11) . . . .
O1 W1 C63 C62 -54.5(9) . . . .
C7 W1 C63 C62 158.7(6) . . . .
C6 W1 C63 C62 87.6(6) . . . .
C64 W1 C63 C62 -117.5(9) . . . .
C65 W1 C63 C62 -79.0(6) . . . .
C61 W1 C63 C62 -39.2(6) . . . .
O1 W1 C63 C64 63.1(9) . . . .
C7 W1 C63 C64 -83.8(7) . . . .
C6 W1 C63 C64 -154.9(6) . . . .
C62 W1 C63 C64 117.5(9) . . . .
C65 W1 C63 C64 38.5(6) . . . .
C61 W1 C63 C64 78.3(6) . . . .
O1 W1 C63 C68 -176.7(7) . . . .
C7 W1 C63 C68 36.4(9) . . . .
C6 W1 C63 C68 -34.6(9) . . . .
C62 W1 C63 C68 -122.3(11) . . . .
C64 W1 C63 C68 120.2(11) . . . .
C65 W1 C63 C68 158.8(10) . . . .
C61 W1 C63 C68 -161.5(10) . . . .
C62 C63 C64 C65 -4.8(11) . . . .
C68 C63 C64 C65 175.0(8) . . . .
W1 C63 C64 C65 -67.6(6) . . . .
C62 C63 C64 C69 -174.2(9) . . . .
C68 C63 C64 C69 5.6(16) . . . .
W1 C63 C64 C69 123.0(10) . . . .
C62 C63 C64 W1 62.7(7) . . . .
C68 C63 C64 W1 -117.4(9) . . . .
O1 W1 C64 C63 -148.3(6) . . . .
C7 W1 C64 C63 96.7(7) . . . .
C6 W1 C64 C63 31.2(8) . . . .
C62 W1 C64 C63 -36.7(6) . . . .
C65 W1 C64 C63 -113.9(8) . . . .
C61 W1 C64 C63 -79.0(6) . . . .
O1 W1 C64 C65 -34.4(6) . . . .
C7 W1 C64 C65 -149.4(6) . . . .
C6 W1 C64 C65 145.1(6) . . . .
C62 W1 C64 C65 77.2(6) . . . .
C63 W1 C64 C65 113.9(8) . . . .
C61 W1 C64 C65 34.9(5) . . . .
O1 W1 C64 C69 89.7(10) . . . .
C7 W1 C64 C69 -25.3(10) . . . .
C6 W1 C64 C69 -90.8(10) . . . .
C62 W1 C64 C69 -158.8(11) . . . .
C63 W1 C64 C69 -122.0(12) . . . .
C65 W1 C64 C69 124.1(11) . . . .
C61 W1 C64 C69 159.0(11) . . . .
C62 C61 C65 C64 0.6(10) . . . .
C66 C61 C65 C64 177.6(8) . . . .
W1 C61 C65 C64 60.2(6) . . . .
C62 C61 C65 C70 -176.7(8) . . . .
C66 C61 C65 C70 0.2(14) . . . .
W1 C61 C65 C70 -117.1(9) . . . .
C62 C61 C65 W1 -59.6(6) . . . .
C66 C61 C65 W1 117.4(9) . . . .
C63 C64 C65 C61 2.5(10) . . . .
C69 C64 C65 C61 172.0(9) . . . .
W1 C64 C65 C61 -62.7(6) . . . .
C63 C64 C65 C70 179.9(8) . . . .
C69 C64 C65 C70 -10.6(15) . . . .
W1 C64 C65 C70 114.7(8) . . . .
C63 C64 C65 W1 65.2(6) . . . .
C69 C64 C65 W1 -125.3(10) . . . .
O1 W1 C65 C61 -88.8(5) . . . .
C7 W1 C65 C61 154.2(5) . . . .
C6 W1 C65 C61 52.9(9) . . . .
C62 W1 C65 C61 37.6(5) . . . .
C63 W1 C65 C61 79.7(6) . . . .
C64 W1 C65 C61 118.6(7) . . . .
O1 W1 C65 C64 152.6(5) . . . .
C7 W1 C65 C64 35.6(6) . . . .
C6 W1 C65 C64 -65.8(9) . . . .
C62 W1 C65 C64 -81.1(6) . . . .
C63 W1 C65 C64 -38.9(5) . . . .
C61 W1 C65 C64 -118.6(7) . . . .
O1 W1 C65 C70 33.8(8) . . . .
C7 W1 C65 C70 -83.2(9) . . . .
C6 W1 C65 C70 175.4(8) . . . .
C62 W1 C65 C70 160.1(9) . . . .
C63 W1 C65 C70 -157.8(9) . . . .
C64 W1 C65 C70 -118.8(10) . . . .
C61 W1 C65 C70 122.6(10) . . . .
C71 C72 O5 C73 179(2) . . . .
C72 O5 C73 C74 179(2) . . . .

loop_
_cod_changelog_entry_id
_cod_changelog_entry_author
_cod_changelog_entry_date
_cod_changelog_entry_text
1 'Vaitkus, Antanas' 2024-10-24T15:49:02+03:00
;
 Marked entry as a duplicate of entry 4086765.
;
